data_1542692
loop_
_publ_author_name
'Gao, Fei'
'Yang, Chao'
'Ma, Na'
'Gao, Guo-Lin'
'Li, Dazhi'
'Xia, Wujiong'

_publ_section_title
;
 Visible-Light-Mediated 1,7-Enyne Bicyclizations for Synthesis of
 Cyclopenta[c]quinolines and Benzo[j]phenanthridines.
;
_journal_issue 3
_journal_name_full 'Organic letters'
_journal_page_first 600
_journal_page_last 603
_journal_paper_doi 10.1021/acs.orglett.5b03662
_journal_volume 18
_journal_year 2016
_chemical_formula_moiety 'C32 H31 N O5'
_chemical_formula_sum 'C32 H31 N O5'
_chemical_formula_weight 509.58
_space_group_crystal_system monoclinic
_space_group_IT_number 14
_space_group_name_Hall '-P 2ybc'
_space_group_name_H-M_alt 'P 1 21/c 1'
_symmetry_space_group_name_Hall '-P 2ybc'
_symmetry_space_group_name_H-M 'P 1 21/c 1'
_atom_sites_solution_hydrogens geom
_audit_creation_date 2015-10-06
_audit_creation_method
;
Olex2 1.2
(compiled 2015.09.30 svn.r3233 for OlexSys, GUI svn.r5103)
;
_cell_angle_alpha 90
_cell_angle_beta 94.816(4)
_cell_angle_gamma 90
_cell_formula_units_Z 4
_cell_length_a 10.3073(5)
_cell_length_b 11.8581(5)
_cell_length_c 21.8138(8)
_cell_measurement_reflns_used 3550
_cell_measurement_temperature 293(2)
_cell_measurement_theta_max 26.6890
_cell_measurement_theta_min 3.9540
_cell_volume 2656.8(2)
_computing_cell_refinement 'CrysAlisPro 1.171.38.41 (Rigaku OD, 2015)'
_computing_data_collection 'CrysAlisPro 1.171.38.41 (Rigaku OD, 2015)'
_computing_data_reduction 'CrysAlisPro 1.171.38.41 (Rigaku OD, 2015)'
_computing_molecular_graphics 'Olex2 (Dolomanov et al., 2009)'
_computing_publication_material 'Olex2 (Dolomanov et al., 2009)'
_computing_structure_refinement 'ShelXL (Sheldrick, 2015)'
_computing_structure_solution 'ShelXT (Sheldrick, 2015)'
_diffrn_ambient_temperature 293(2)
_diffrn_detector 'CCD plate'
_diffrn_detector_area_resol_mean 15.9737
_diffrn_detector_type Eos
_diffrn_measured_fraction_theta_full 0.995
_diffrn_measured_fraction_theta_max 0.995
_diffrn_measurement_details
;
List of Runs (angles in degrees, time in seconds):

--------------------------------------------------------------------------
  1  \w     -2.00  50.00   1.00   12.50    --   18.81  57.00 -30.00   52
  2  \w      0.00  87.00   1.00   12.50    --   18.81  77.00   0.00   87
  3  \w    -50.00  47.00   1.00   12.50    --  -19.74  77.00  60.00   97
;
_diffrn_measurement_device 'four-circle diffractometer'
_diffrn_measurement_device_type 'SuperNova, Dual, Cu at zero, Eos'
_diffrn_measurement_method '\w scans'
_diffrn_orient_matrix_type 'CrysAlisPro convention (1999,Acta A55,543-557)'
_diffrn_orient_matrix_UB_11 0.0183742000
_diffrn_orient_matrix_UB_12 -0.0576783000
_diffrn_orient_matrix_UB_13 0.0018091000
_diffrn_orient_matrix_UB_21 -0.0636136000
_diffrn_orient_matrix_UB_22 -0.0157608000
_diffrn_orient_matrix_UB_23 -0.0118752000
_diffrn_orient_matrix_UB_31 0.0196456000
_diffrn_orient_matrix_UB_32 0.0027175000
_diffrn_orient_matrix_UB_33 -0.0303184000
_diffrn_radiation_monochromator mirror
_diffrn_radiation_probe x-ray
_diffrn_radiation_type MoK\a
_diffrn_radiation_wavelength 0.71073
_diffrn_reflns_av_R_equivalents 0.0245
_diffrn_reflns_av_unetI/netI 0.0331
_diffrn_reflns_laue_measured_fraction_full 0.995
_diffrn_reflns_laue_measured_fraction_max 0.995
_diffrn_reflns_limit_h_max 5
_diffrn_reflns_limit_h_min -12
_diffrn_reflns_limit_k_max 14
_diffrn_reflns_limit_k_min -13
_diffrn_reflns_limit_l_max 25
_diffrn_reflns_limit_l_min -26
_diffrn_reflns_number 10135
_diffrn_reflns_point_group_measured_fraction_full 0.995
_diffrn_reflns_point_group_measured_fraction_max 0.995
_diffrn_reflns_theta_full 25.350
_diffrn_reflns_theta_max 25.350
_diffrn_reflns_theta_min 3.126
_diffrn_source 'micro-focus sealed X-ray tube'
_diffrn_source_type 'SuperNova (Mo) X-ray Source'
_exptl_absorpt_coefficient_mu 0.086
_exptl_absorpt_correction_T_max 1.00000
_exptl_absorpt_correction_T_min 0.94077
_exptl_absorpt_correction_type multi-scan
_exptl_absorpt_process_details
;
CrysAlisPro 1.171.38.41 (Rigaku Oxford Diffraction, 2015)
Empirical absorption correction using spherical harmonics,
 implemented in SCALE3 ABSPACK scaling algorithm.
;
_exptl_crystal_colour 'clear light colourless'
_exptl_crystal_colour_lustre clear
_exptl_crystal_colour_modifier light
_exptl_crystal_colour_primary colourless
_exptl_crystal_density_diffrn 1.274
_exptl_crystal_description block
_exptl_crystal_F_000 1080
_refine_diff_density_max 0.614
_refine_diff_density_min -0.294
_refine_diff_density_rms 0.042
_refine_ls_extinction_coef 0.0055(9)
_refine_ls_extinction_expression Fc^*^=kFc[1+0.001xFc^2^\l^3^/sin(2\q)]^-1/4^
_refine_ls_extinction_method 'SHELXL-2014/7 (Sheldrick 2014'
_refine_ls_goodness_of_fit_ref 1.020
_refine_ls_hydrogen_treatment constr
_refine_ls_matrix_type full
_refine_ls_number_parameters 347
_refine_ls_number_reflns 4840
_refine_ls_number_restraints 0
_refine_ls_restrained_S_all 1.020
_refine_ls_R_factor_all 0.0778
_refine_ls_R_factor_gt 0.0605
_refine_ls_shift/su_max 0.000
_refine_ls_shift/su_mean 0.000
_refine_ls_structure_factor_coef Fsqd
_refine_ls_weighting_details 'w=1/[\s^2^(Fo^2^)+(0.0630P)^2^+1.8115P] where P=(Fo^2^+2Fc^2^)/3'
_refine_ls_weighting_scheme calc
_refine_ls_wR_factor_gt 0.1494
_refine_ls_wR_factor_ref 0.1627
_reflns_Friedel_coverage 0.000
_reflns_number_gt 3672
_reflns_number_total 4840
_reflns_threshold_expression 'I > 2\s(I)'
_cod_data_source_file ol5b03662_si_002.cif
_cod_data_source_block 151005
_cod_original_cell_volume 2656.77(19)
_cod_database_code 1542692
_chemical_oxdiff_formula 'C H O N'
_shelx_space_group_comment
;
The symmetry employed for this shelxl refinement is uniquely defined
by the following loop, which should always be used as a source of
symmetry information in preference to the above space-group names.
They are only intended as comments.
;
_reflns_odcompleteness_completeness 99.72
_reflns_odcompleteness_iscentric 1
_reflns_odcompleteness_theta 26.32
_olex2_refinement_description
;
1. Fixed Uiso
 At 1.2 times of:
  All C(H) groups, All C(H,H) groups
 At 1.5 times of:
  All C(H,H,H) groups
2.a Ternary CH refined with riding coordinates:
 C24(H24)
2.b Secondary CH2 refined with riding coordinates:
 C17(H17A,H17B), C25(H25A,H25B), C27(H27A,H27B), C30(H30A,H30B)
2.c Aromatic/amide H refined with riding coordinates:
 C3(H3), C6(H6), C7(H7), C8(H8), C12(H12), C13(H13), C14(H14), C15(H15),
 C19(H19), C20(H20), C21(H21), C22(H22), C23(H23)
2.d Idealised Me refined as rotating group:
 C2(H2A,H2B,H2C), C28(H28A,H28B,H28C), C31(H31A,H31B,H31C)
;
_shelx_shelxl_version_number 2014/7
_olex2_submission_special_instructions 'No special instructions were received'
_oxdiff_exptl_absorpt_empirical_details
;
Empirical correction (ABSPACK) includes:
- Absorption correction using spherical harmonics
- Frame scaling
;
_oxdiff_exptl_absorpt_empirical_full_max 1.196
_oxdiff_exptl_absorpt_empirical_full_min 0.857

loop_
_space_group_symop_operation_xyz
'x, y, z'
'-x, y+1/2, -z+1/2'
'-x, -y, -z'
'x, -y-1/2, z-1/2'

loop_
_atom_site_label
_atom_site_type_symbol
_atom_site_fract_x
_atom_site_fract_y
_atom_site_fract_z
_atom_site_U_iso_or_equiv
_atom_site_adp_type
_atom_site_occupancy
_atom_site_site_symmetry_order
_atom_site_calc_flag
_atom_site_refinement_flags_posn
O1 O 0.2038(2) 0.06750(15) 0.38042(9) 0.0668(6) Uani 1 1 d .
O2 O 0.4418(2) 0.12210(15) 0.28807(8) 0.0586(5) Uani 1 1 d .
O3 O 0.4868(2) -0.04329(14) 0.33466(8) 0.0611(5) Uani 1 1 d .
O4 O 0.6861(3) 0.0421(2) 0.45147(13) 0.1051(10) Uani 1 1 d .
O5 O 0.70019(18) 0.19166(19) 0.39182(9) 0.0659(6) Uani 1 1 d .
N1 N 0.1606(2) 0.20444(17) 0.31002(9) 0.0472(5) Uani 1 1 d .
C00K C 0.2141(2) 0.1664(2) 0.36526(11) 0.0459(6) Uani 1 1 d .
C1 C 0.2908(2) 0.24880(18) 0.40875(10) 0.0374(5) Uani 1 1 d .
C2 C 0.0942(3) 0.1219(3) 0.26816(14) 0.0732(9) Uani 1 1 d .
H2A H 0.0143 0.1537 0.2501 0.110 Uiso 1 1 calc GR
H2B H 0.0756 0.0551 0.2907 0.110 Uiso 1 1 calc GR
H2C H 0.1493 0.1029 0.2363 0.110 Uiso 1 1 calc GR
C3 C 0.1635(3) 0.3369(3) 0.22567(12) 0.0567(7) Uani 1 1 d .
H3 H 0.1314 0.2807 0.1988 0.068 Uiso 1 1 calc R
C4 C 0.1848(2) 0.3139(2) 0.28830(10) 0.0426(6) Uani 1 1 d .
C5 C 0.2307(2) 0.39922(19) 0.32944(10) 0.0374(5) Uani 1 1 d .
C6 C 0.2594(2) 0.5035(2) 0.30431(11) 0.0460(6) Uani 1 1 d .
H6 H 0.2938 0.5601 0.3303 0.055 Uiso 1 1 calc R
C7 C 0.2384(3) 0.5255(2) 0.24199(11) 0.0542(7) Uani 1 1 d .
H7 H 0.2573 0.5962 0.2266 0.065 Uiso 1 1 calc R
C8 C 0.1896(3) 0.4420(3) 0.20322(12) 0.0608(8) Uani 1 1 d .
H8 H 0.1740 0.4566 0.1614 0.073 Uiso 1 1 calc R
C9 C 0.2538(2) 0.37189(18) 0.39582(10) 0.0364(5) Uani 1 1 d .
C10 C 0.2542(2) 0.44757(19) 0.44228(10) 0.0378(5) Uani 1 1 d .
C11 C 0.2968(2) 0.4139(2) 0.50660(10) 0.0405(5) Uani 1 1 d .
C12 C 0.3291(3) 0.4935(2) 0.55268(11) 0.0564(7) Uani 1 1 d .
H12 H 0.3238 0.5700 0.5433 0.068 Uiso 1 1 calc R
C13 C 0.3687(3) 0.4601(3) 0.61189(13) 0.0675(8) Uani 1 1 d .
H13 H 0.3903 0.5141 0.6419 0.081 Uiso 1 1 calc R
C14 C 0.3764(3) 0.3478(3) 0.62685(12) 0.0631(8) Uani 1 1 d .
H14 H 0.4019 0.3257 0.6670 0.076 Uiso 1 1 calc R
C15 C 0.3459(3) 0.2674(2) 0.58168(11) 0.0537(7) Uani 1 1 d .
H15 H 0.3527 0.1912 0.5915 0.064 Uiso 1 1 calc R
C16 C 0.3053(2) 0.2996(2) 0.52192(10) 0.0425(6) Uani 1 1 d .
C17 C 0.2597(3) 0.2146(2) 0.47391(10) 0.0460(6) Uani 1 1 d .
H17A H 0.1664 0.2048 0.4744 0.055 Uiso 1 1 calc R
H17B H 0.3007 0.1426 0.4842 0.055 Uiso 1 1 calc R
C18 C 0.2102(2) 0.56745(19) 0.43337(10) 0.0408(5) Uani 1 1 d .
C19 C 0.0786(3) 0.5914(2) 0.42432(11) 0.0511(6) Uani 1 1 d .
H19 H 0.0182 0.5330 0.4240 0.061 Uiso 1 1 calc R
C20 C 0.0358(4) 0.7018(3) 0.41574(14) 0.0721(9) Uani 1 1 d .
H20 H -0.0529 0.7169 0.4101 0.086 Uiso 1 1 calc R
C21 C 0.1234(5) 0.7886(3) 0.41561(15) 0.0837(11) Uani 1 1 d .
H21 H 0.0945 0.8622 0.4089 0.100 Uiso 1 1 calc R
C22 C 0.2544(4) 0.7663(2) 0.42542(13) 0.0714(9) Uani 1 1 d .
H22 H 0.3141 0.8251 0.4257 0.086 Uiso 1 1 calc R
C23 C 0.2979(3) 0.6571(2) 0.43482(11) 0.0529(7) Uani 1 1 d .
H23 H 0.3867 0.6431 0.4422 0.064 Uiso 1 1 calc R
C24 C 0.4925(2) 0.1174(2) 0.39811(10) 0.0440(6) Uani 1 1 d .
H24 H 0.4461 0.0704 0.4261 0.053 Uiso 1 1 calc R
C25 C 0.4389(2) 0.23802(19) 0.40108(11) 0.0410(5) Uani 1 1 d .
H25A H 0.4572 0.2771 0.3637 0.049 Uiso 1 1 calc R
H25B H 0.4862 0.2767 0.4352 0.049 Uiso 1 1 calc R
C26 C 0.6351(3) 0.1102(2) 0.41781(13) 0.0578(7) Uani 1 1 d .
C27 C 0.8402(3) 0.1967(4) 0.41024(17) 0.0861(11) Uani 1 1 d .
H27A H 0.8831 0.1294 0.3967 0.103 Uiso 1 1 calc R
H27B H 0.8551 0.2017 0.4547 0.103 Uiso 1 1 calc R
C28 C 0.8920(4) 0.2981(4) 0.3811(3) 0.1247(18) Uani 1 1 d .
H28A H 0.8788 0.2911 0.3371 0.187 Uiso 1 1 calc GR
H28B H 0.9834 0.3050 0.3931 0.187 Uiso 1 1 calc GR
H28C H 0.8474 0.3638 0.3941 0.187 Uiso 1 1 calc GR
C29 C 0.4692(2) 0.0678(2) 0.33373(11) 0.0441(6) Uani 1 1 d .
C30 C 0.4691(3) -0.1027(3) 0.27584(12) 0.0658(8) Uani 1 1 d .
H30A H 0.5355 -0.1603 0.2742 0.079 Uiso 1 1 calc R
H30B H 0.4785 -0.0500 0.2425 0.079 Uiso 1 1 calc R
C31 C 0.3398(4) -0.1550(3) 0.26830(17) 0.0967(12) Uani 1 1 d .
H31A H 0.3305 -0.1957 0.2301 0.145 Uiso 1 1 calc GR
H31B H 0.2742 -0.0975 0.2680 0.145 Uiso 1 1 calc GR
H31C H 0.3301 -0.2060 0.3018 0.145 Uiso 1 1 calc GR

loop_
_atom_site_aniso_label
_atom_site_aniso_U_11
_atom_site_aniso_U_22
_atom_site_aniso_U_33
_atom_site_aniso_U_23
_atom_site_aniso_U_13
_atom_site_aniso_U_12
O1 0.0931(15) 0.0405(10) 0.0654(12) 0.0034(9) -0.0022(11) -0.0245(10)
O2 0.0805(13) 0.0563(11) 0.0383(10) 0.0054(9) 0.0003(9) 0.0103(10)
O3 0.0969(15) 0.0412(10) 0.0433(10) -0.0072(8) -0.0054(9) 0.0056(10)
O4 0.108(2) 0.0783(16) 0.119(2) 0.0220(15) -0.0495(17) 0.0207(15)
O5 0.0448(10) 0.0903(15) 0.0609(12) -0.0052(11) -0.0053(9) 0.0120(11)
N1 0.0474(12) 0.0468(12) 0.0465(12) -0.0068(9) -0.0020(9) -0.0105(9)
C00K 0.0486(14) 0.0423(14) 0.0472(14) -0.0023(11) 0.0068(11) -0.0097(11)
C1 0.0437(12) 0.0348(12) 0.0339(11) 0.0007(9) 0.0049(9) -0.0045(10)
C2 0.079(2) 0.0673(19) 0.0691(19) -0.0091(16) -0.0160(16) -0.0256(17)
C3 0.0650(17) 0.0652(18) 0.0385(13) -0.0053(13) -0.0048(12) -0.0020(14)
C4 0.0386(12) 0.0490(14) 0.0398(12) -0.0025(11) 0.0007(10) -0.0005(11)
C5 0.0369(11) 0.0418(12) 0.0340(11) -0.0002(10) 0.0056(9) 0.0015(10)
C6 0.0551(15) 0.0446(14) 0.0390(13) 0.0012(11) 0.0085(11) 0.0035(11)
C7 0.0691(18) 0.0526(16) 0.0420(14) 0.0088(12) 0.0121(12) 0.0090(13)
C8 0.0753(19) 0.073(2) 0.0342(13) 0.0035(13) 0.0032(12) 0.0098(16)
C9 0.0352(11) 0.0376(12) 0.0366(12) 0.0010(10) 0.0037(9) -0.0028(9)
C10 0.0376(12) 0.0389(12) 0.0372(12) 0.0007(10) 0.0045(9) -0.0018(10)
C11 0.0414(12) 0.0465(13) 0.0341(12) -0.0012(10) 0.0054(9) 0.0022(10)
C12 0.0723(18) 0.0536(16) 0.0424(14) -0.0063(12) -0.0010(12) 0.0075(14)
C13 0.085(2) 0.074(2) 0.0414(15) -0.0122(14) -0.0063(14) 0.0102(17)
C14 0.0747(19) 0.079(2) 0.0347(13) 0.0045(14) -0.0030(12) 0.0104(16)
C15 0.0610(16) 0.0592(16) 0.0411(14) 0.0104(12) 0.0059(12) 0.0081(13)
C16 0.0414(12) 0.0503(14) 0.0366(12) 0.0046(11) 0.0072(10) 0.0021(11)
C17 0.0554(15) 0.0427(13) 0.0407(13) 0.0059(11) 0.0096(11) -0.0029(11)
C18 0.0512(14) 0.0406(13) 0.0311(11) -0.0015(10) 0.0058(10) 0.0018(11)
C19 0.0510(15) 0.0552(16) 0.0470(14) 0.0018(12) 0.0039(11) 0.0063(12)
C20 0.081(2) 0.074(2) 0.0616(18) 0.0043(16) 0.0047(15) 0.0335(19)
C21 0.140(4) 0.0498(19) 0.062(2) 0.0053(15) 0.012(2) 0.029(2)
C22 0.118(3) 0.0446(16) 0.0541(17) -0.0046(13) 0.0202(18) -0.0119(18)
C23 0.0650(17) 0.0461(15) 0.0490(15) -0.0069(12) 0.0124(12) -0.0064(13)
C24 0.0587(15) 0.0367(12) 0.0362(12) -0.0012(10) 0.0014(11) 0.0048(11)
C25 0.0458(13) 0.0362(12) 0.0412(12) -0.0013(10) 0.0047(10) -0.0019(10)
C26 0.0720(19) 0.0510(16) 0.0480(15) -0.0132(13) -0.0088(14) 0.0103(15)
C27 0.0509(18) 0.117(3) 0.088(2) -0.024(2) -0.0077(16) 0.0036(19)
C28 0.054(2) 0.106(3) 0.215(6) -0.018(3) 0.017(3) -0.009(2)
C29 0.0497(14) 0.0430(14) 0.0394(13) -0.0008(11) 0.0038(10) 0.0035(11)
C30 0.093(2) 0.0554(17) 0.0481(16) -0.0151(13) 0.0010(15) 0.0033(16)
C31 0.116(3) 0.099(3) 0.076(2) -0.030(2) 0.015(2) -0.037(2)

loop_
_atom_type_symbol
_atom_type_description
_atom_type_scat_dispersion_real
_atom_type_scat_dispersion_imag
_atom_type_scat_source
C C 0.0033 0.0016 'International Tables Vol C Tables 4.2.6.8 and 6.1.1.4'
H H 0.0000 0.0000 'International Tables Vol C Tables 4.2.6.8 and 6.1.1.4'
N N 0.0061 0.0033 'International Tables Vol C Tables 4.2.6.8 and 6.1.1.4'
O O 0.0106 0.0060 'International Tables Vol C Tables 4.2.6.8 and 6.1.1.4'

loop_
_geom_angle_atom_site_label_1
_geom_angle_atom_site_label_2
_geom_angle_atom_site_label_3
_geom_angle
C29 O3 C30 117.2(2)
C26 O5 C27 115.6(3)
C00K N1 C2 117.6(2)
C00K N1 C4 122.22(19)
C4 N1 C2 119.4(2)
O1 C00K N1 121.3(2)
O1 C00K C1 119.6(2)
N1 C00K C1 119.1(2)
C00K C1 C17 105.49(18)
C00K C1 C25 109.91(18)
C9 C1 C00K 112.73(18)
C9 C1 C17 110.75(18)
C9 C1 C25 106.90(17)
C17 C1 C25 111.12(19)
N1 C2 H2A 109.5
N1 C2 H2B 109.5
N1 C2 H2C 109.5
H2A C2 H2B 109.5
H2A C2 H2C 109.5
H2B C2 H2C 109.5
C4 C3 H3 119.7
C8 C3 H3 119.7
C8 C3 C4 120.6(3)
C3 C4 N1 119.5(2)
C3 C4 C5 120.1(2)
C5 C4 N1 120.4(2)
C4 C5 C9 118.9(2)
C6 C5 C4 117.2(2)
C6 C5 C9 123.7(2)
C5 C6 H6 118.9
C7 C6 C5 122.2(2)
C7 C6 H6 118.9
C6 C7 H7 120.3
C8 C7 C6 119.3(3)
C8 C7 H7 120.3
C3 C8 H8 119.7
C7 C8 C3 120.5(2)
C7 C8 H8 119.7
C5 C9 C1 113.94(18)
C10 C9 C1 120.65(19)
C10 C9 C5 125.2(2)
C9 C10 C11 120.7(2)
C9 C10 C18 123.3(2)
C11 C10 C18 115.99(19)
C12 C11 C10 122.0(2)
C16 C11 C10 119.5(2)
C16 C11 C12 118.5(2)
C11 C12 H12 119.6
C13 C12 C11 120.8(3)
C13 C12 H12 119.6
C12 C13 H13 119.7
C14 C13 C12 120.6(3)
C14 C13 H13 119.7
C13 C14 H14 120.2
C13 C14 C15 119.5(2)
C15 C14 H14 120.2
C14 C15 H15 119.7
C14 C15 C16 120.6(3)
C16 C15 H15 119.7
C11 C16 C17 118.4(2)
C15 C16 C11 120.0(2)
C15 C16 C17 121.5(2)
C1 C17 H17A 109.0
C1 C17 H17B 109.0
C16 C17 C1 113.00(19)
C16 C17 H17A 109.0
C16 C17 H17B 109.0
H17A C17 H17B 107.8
C19 C18 C10 119.7(2)
C19 C18 C23 118.2(2)
C23 C18 C10 122.1(2)
C18 C19 H19 119.7
C18 C19 C20 120.6(3)
C20 C19 H19 119.7
C19 C20 H20 119.8
C21 C20 C19 120.5(3)
C21 C20 H20 119.8
C20 C21 H21 120.2
C20 C21 C22 119.6(3)
C22 C21 H21 120.2
C21 C22 H22 119.8
C21 C22 C23 120.4(3)
C23 C22 H22 119.8
C18 C23 H23 119.7
C22 C23 C18 120.6(3)
C22 C23 H23 119.7
C25 C24 H24 107.9
C26 C24 H24 107.9
C26 C24 C25 112.8(2)
C26 C24 C29 108.5(2)
C29 C24 H24 107.9
C29 C24 C25 111.65(19)
C1 C25 H25A 108.3
C1 C25 H25B 108.3
C24 C25 C1 116.14(19)
C24 C25 H25A 108.3
C24 C25 H25B 108.3
H25A C25 H25B 107.4
O4 C26 O5 123.1(3)
O4 C26 C24 126.2(3)
O5 C26 C24 110.7(2)
O5 C27 H27A 110.3
O5 C27 H27B 110.3
O5 C27 C28 107.3(3)
H27A C27 H27B 108.5
C28 C27 H27A 110.3
C28 C27 H27B 110.3
C27 C28 H28A 109.5
C27 C28 H28B 109.5
C27 C28 H28C 109.5
H28A C28 H28B 109.5
H28A C28 H28C 109.5
H28B C28 H28C 109.5
O2 C29 O3 124.5(2)
O2 C29 C24 124.5(2)
O3 C29 C24 111.0(2)
O3 C30 H30A 109.6
O3 C30 H30B 109.6
O3 C30 C31 110.3(3)
H30A C30 H30B 108.1
C31 C30 H30A 109.6
C31 C30 H30B 109.6
C30 C31 H31A 109.5
C30 C31 H31B 109.5
C30 C31 H31C 109.5
H31A C31 H31B 109.5
H31A C31 H31C 109.5
H31B C31 H31C 109.5

loop_
_geom_bond_atom_site_label_1
_geom_bond_atom_site_label_2
_geom_bond_distance
O1 C00K 1.225(3)
O2 C29 1.199(3)
O3 C29 1.330(3)
O3 C30 1.461(3)
O4 C26 1.184(3)
O5 C26 1.330(4)
O5 C27 1.466(3)
N1 C00K 1.360(3)
N1 C2 1.468(3)
N1 C4 1.411(3)
C00K C1 1.535(3)
C1 C9 1.529(3)
C1 C17 1.537(3)
C1 C25 1.555(3)
C2 H2A 0.9600
C2 H2B 0.9600
C2 H2C 0.9600
C3 H3 0.9300
C3 C4 1.393(3)
C3 C8 1.374(4)
C4 C5 1.407(3)
C5 C6 1.394(3)
C5 C9 1.483(3)
C6 H6 0.9300
C6 C7 1.383(3)
C7 H7 0.9300
C7 C8 1.370(4)
C8 H8 0.9300
C9 C10 1.353(3)
C10 C11 1.489(3)
C10 C18 1.500(3)
C11 C12 1.399(3)
C11 C16 1.396(3)
C12 H12 0.9300
C12 C13 1.380(4)
C13 H13 0.9300
C13 C14 1.371(4)
C14 H14 0.9300
C14 C15 1.388(4)
C15 H15 0.9300
C15 C16 1.389(3)
C16 C17 1.500(3)
C17 H17A 0.9700
C17 H17B 0.9700
C18 C19 1.383(3)
C18 C23 1.394(3)
C19 H19 0.9300
C19 C20 1.389(4)
C20 H20 0.9300
C20 C21 1.369(5)
C21 H21 0.9300
C21 C22 1.375(5)
C22 H22 0.9300
C22 C23 1.380(4)
C23 H23 0.9300
C24 H24 0.9800
C24 C25 1.537(3)
C24 C26 1.499(4)
C24 C29 1.523(3)
C25 H25A 0.9700
C25 H25B 0.9700
C27 H27A 0.9700
C27 H27B 0.9700
C27 C28 1.481(6)
C28 H28A 0.9600
C28 H28B 0.9600
C28 H28C 0.9600
C30 H30A 0.9700
C30 H30B 0.9700
C30 C31 1.466(5)
C31 H31A 0.9600
C31 H31B 0.9600
C31 H31C 0.9600

loop_
_geom_torsion_atom_site_label_1
_geom_torsion_atom_site_label_2
_geom_torsion_atom_site_label_3
_geom_torsion_atom_site_label_4
_geom_torsion
O1 C00K C1 C9 -158.6(2)
O1 C00K C1 C17 -37.6(3)
O1 C00K C1 C25 82.3(3)
N1 C00K C1 C9 22.5(3)
N1 C00K C1 C17 143.5(2)
N1 C00K C1 C25 -96.6(2)
N1 C4 C5 C6 176.4(2)
N1 C4 C5 C9 0.3(3)
C00K N1 C4 C3 159.8(2)
C00K N1 C4 C5 -19.9(3)
C00K C1 C9 C5 -39.2(3)
C00K C1 C9 C10 146.0(2)
C00K C1 C17 C16 -168.8(2)
C00K C1 C25 C24 -44.6(3)
C1 C9 C10 C11 2.9(3)
C1 C9 C10 C18 -175.6(2)
C2 N1 C00K O1 -2.3(4)
C2 N1 C00K C1 176.6(2)
C2 N1 C4 C3 -9.7(4)
C2 N1 C4 C5 170.7(2)
C3 C4 C5 C6 -3.2(3)
C3 C4 C5 C9 -179.3(2)
C4 N1 C00K O1 -171.9(2)
C4 N1 C00K C1 7.0(3)
C4 C3 C8 C7 0.8(4)
C4 C5 C6 C7 3.0(4)
C4 C5 C9 C1 29.1(3)
C4 C5 C9 C10 -156.3(2)
C5 C6 C7 C8 -1.0(4)
C5 C9 C10 C11 -171.3(2)
C5 C9 C10 C18 10.1(4)
C6 C5 C9 C1 -146.8(2)
C6 C5 C9 C10 27.8(3)
C6 C7 C8 C3 -1.0(4)
C8 C3 C4 N1 -178.3(2)
C8 C3 C4 C5 1.4(4)
C9 C1 C17 C16 -46.5(3)
C9 C1 C25 C24 -167.27(18)
C9 C5 C6 C7 179.0(2)
C9 C10 C11 C12 164.0(2)
C9 C10 C11 C16 -16.0(3)
C9 C10 C18 C19 75.3(3)
C9 C10 C18 C23 -105.7(3)
C10 C11 C12 C13 -179.8(3)
C10 C11 C16 C15 179.5(2)
C10 C11 C16 C17 -5.2(3)
C10 C18 C19 C20 -179.7(2)
C10 C18 C23 C22 178.9(2)
C11 C10 C18 C19 -103.4(2)
C11 C10 C18 C23 75.6(3)
C11 C12 C13 C14 -0.4(5)
C11 C16 C17 C1 36.7(3)
C12 C11 C16 C15 -0.5(4)
C12 C11 C16 C17 174.8(2)
C12 C13 C14 C15 0.9(5)
C13 C14 C15 C16 -1.2(4)
C14 C15 C16 C11 1.0(4)
C14 C15 C16 C17 -174.1(2)
C15 C16 C17 C1 -148.1(2)
C16 C11 C12 C13 0.2(4)
C17 C1 C9 C5 -157.13(19)
C17 C1 C9 C10 28.0(3)
C17 C1 C25 C24 71.8(2)
C18 C10 C11 C12 -17.3(3)
C18 C10 C11 C16 162.7(2)
C18 C19 C20 C21 0.6(4)
C19 C18 C23 C22 -2.1(4)
C19 C20 C21 C22 -1.5(5)
C20 C21 C22 C23 0.6(5)
C21 C22 C23 C18 1.2(4)
C23 C18 C19 C20 1.2(4)
C25 C1 C9 C5 81.7(2)
C25 C1 C9 C10 -93.2(2)
C25 C1 C17 C16 72.2(2)
C25 C24 C26 O4 134.5(3)
C25 C24 C26 O5 -45.9(3)
C25 C24 C29 O2 16.6(4)
C25 C24 C29 O3 -165.0(2)
C26 O5 C27 C28 -174.9(3)
C26 C24 C25 C1 -155.2(2)
C26 C24 C29 O2 -108.4(3)
C26 C24 C29 O3 70.0(3)
C27 O5 C26 O4 -3.5(4)
C27 O5 C26 C24 177.0(2)
C29 O3 C30 C31 -99.5(3)
C29 C24 C25 C1 82.3(3)
C29 C24 C26 O4 -101.2(3)
C29 C24 C26 O5 78.4(3)
C30 O3 C29 O2 -1.0(4)
C30 O3 C29 C24 -179.4(2)
